data_4503568
loop_
_publ_author_name
'Zhang, Gang'
'Qin, Jingui'
'Liu, Tao'
'Zhu, Tianxiang'
'Fu, Peizhen'
'Wu, Yicheng'
'Chen, Chuangtian'

_publ_section_title
;
 Synthesis, Characterization, and Crystal Growth of Cs2Hg3I8: A New
 Second-Order Nonlinear Optical Material
;
_journal_issue 8
_journal_name_full 'Crystal Growth &amp; Design'
_journal_page_first 2946
_journal_paper_doi 10.1021/cg800054x
_journal_volume 8
_journal_year 2008
_chemical_formula_sum 'Cs2 Hg3 I8'
_chemical_formula_weight 1882.79
_chemical_name_systematic
; 
 ? 
;
_space_group_IT_number 8
_symmetry_cell_setting monoclinic
_symmetry_space_group_name_Hall 'C -2y'
_symmetry_space_group_name_H-M 'C 1 m 1'
_atom_sites_solution_hydrogens geom
_atom_sites_solution_primary direct
_atom_sites_solution_secondary difmap
_audit_creation_method SHELXL-97
_cell_angle_alpha 90.00
_cell_angle_beta 108.0500(10)
_cell_angle_gamma 90.00
_cell_formula_units_Z 2
_cell_length_a 7.4415(6)
_cell_length_b 21.6629(18)
_cell_length_c 7.6726(6)
_cell_measurement_reflns_used 2055
_cell_measurement_temperature 294(2)
_cell_measurement_theta_max 26.62
_cell_measurement_theta_min 2.79
_cell_volume 1175.99(16)
_computing_cell_refinement 'Bruker SMART'
_computing_data_collection 'Bruker SMART'
_computing_data_reduction 'Bruker SAINT'
_computing_molecular_graphics 'Bruker SHELXTL'
_computing_publication_material 'Bruker SHELXTL'
_computing_structure_refinement 'SHELXL-97 (Sheldrick, 1997)'
_computing_structure_solution 'SHELXS-97 (Sheldrick, 1990)'
_diffrn_ambient_temperature 294(2)
_diffrn_measured_fraction_theta_full 1.000
_diffrn_measured_fraction_theta_max 1.000
_diffrn_measurement_device_type 'CCD area detector'
_diffrn_measurement_method 'phi and omega scans'
_diffrn_radiation_monochromator graphite
_diffrn_radiation_source 'fine-focus sealed tube'
_diffrn_radiation_type MoK\a
_diffrn_radiation_wavelength 0.71073
_diffrn_reflns_av_R_equivalents 0.0542
_diffrn_reflns_av_sigmaI/netI 0.0776
_diffrn_reflns_limit_h_max 9
_diffrn_reflns_limit_h_min -9
_diffrn_reflns_limit_k_max 26
_diffrn_reflns_limit_k_min -26
_diffrn_reflns_limit_l_max 7
_diffrn_reflns_limit_l_min -9
_diffrn_reflns_number 4917
_diffrn_reflns_theta_full 25.99
_diffrn_reflns_theta_max 25.99
_diffrn_reflns_theta_min 1.88
_exptl_absorpt_coefficient_mu 33.062
_exptl_absorpt_correction_T_max 0.1367
_exptl_absorpt_correction_T_min 0.0580
_exptl_absorpt_correction_type none
_exptl_crystal_colour yellow
_exptl_crystal_density_diffrn 5.317
_exptl_crystal_density_meas 0
_exptl_crystal_density_method 'not measured'
_exptl_crystal_description block
_exptl_crystal_F_000 1548
_exptl_crystal_size_max 0.20
_exptl_crystal_size_mid 0.10
_exptl_crystal_size_min 0.10
_refine_diff_density_max 3.501
_refine_diff_density_min -2.174
_refine_diff_density_rms 0.509
_refine_ls_abs_structure_details 'Flack H D (1983), Acta Cryst. A39, 876-881'
_refine_ls_abs_structure_Flack 0.00
_refine_ls_extinction_coef 0.00023(9)
_refine_ls_extinction_expression Fc^*^=kFc[1+0.001xFc^2^\l^3^/sin(2\q)]^-1/4^
_refine_ls_extinction_method SHELXL
_refine_ls_goodness_of_fit_ref 1.100
_refine_ls_hydrogen_treatment mixed
_refine_ls_matrix_type full
_refine_ls_number_parameters 65
_refine_ls_number_reflns 1903
_refine_ls_number_restraints 2
_refine_ls_restrained_S_all 1.099
_refine_ls_R_factor_all 0.0650
_refine_ls_R_factor_gt 0.0611
_refine_ls_shift/su_max 0.000
_refine_ls_shift/su_mean 0.000
_refine_ls_structure_factor_coef Fsqd
_refine_ls_weighting_details 'calc w=1/[\s^2^(Fo^2^)+(0.0658P)^2^+98.3833P] where P=(Fo^2^+2Fc^2^)/3'
_refine_ls_weighting_scheme calc
_refine_ls_wR_factor_gt 0.1499
_refine_ls_wR_factor_ref 0.1554
_reflns_number_gt 1775
_reflns_number_total 1903
_reflns_threshold_expression >2sigma(I)
_cod_data_source_file cg800054x-file002.cif
_cod_data_source_block cg-2008-00054x.R1
_cod_depositor_comments
;
The following automatic conversions were performed:

'_symmetry_cell_setting' value 'Monoclinic' changed to 'monoclinic'
according to /home/saulius/struct/CIF-dictionaries/cif_core.dic
dictionary named 'cif_core.dic' version 2.4.1 from 2010-06-29.

Automatic conversion script
Id: cif_fix_values 1715 2011-07-08 13:25:40Z adriana 
;
_cod_original_sg_symbol_H-M Cm
_cod_database_code 4503568

loop_
_symmetry_equiv_pos_as_xyz
'x, y, z'
'x, -y, z'
'x+1/2, y+1/2, z'
'x+1/2, -y+1/2, z'

loop_
_atom_site_label
_atom_site_type_symbol
_atom_site_fract_x
_atom_site_fract_y
_atom_site_fract_z
_atom_site_U_iso_or_equiv
_atom_site_adp_type
_atom_site_occupancy
_atom_site_symmetry_multiplicity
_atom_site_calc_flag
_atom_site_refinement_flags
I1 I 0.4135(3) 0.30751(10) 0.9367(3) 0.0281(6) Uani 1 1 d .
Hg1 Hg 0.0134(2) 0.30566(7) 0.7919(2) 0.0372(4) Uani 1 1 d .
Hg2 Hg 0.1267(3) 0.5000 0.8670(3) 0.0420(6) Uani 1 2 d S
Cs1 Cs 0.3702(4) 0.37562(14) 1.4293(5) 0.0548(8) Uani 1 1 d .
I2 I 0.4798(4) 0.5000 1.1000(5) 0.0321(8) Uani 1 2 d S
I3 I 0.0067(5) 0.5000 0.5029(5) 0.0370(8) Uani 1 2 d S
I4 I -0.0848(3) 0.40185(10) 0.9880(3) 0.0278(5) Uani 1 1 d .
I5 I -0.1363(3) 0.30509(12) 0.4295(3) 0.0361(6) Uani 1 1 d .

loop_
_atom_site_aniso_label
_atom_site_aniso_U_11
_atom_site_aniso_U_22
_atom_site_aniso_U_33
_atom_site_aniso_U_23
_atom_site_aniso_U_13
_atom_site_aniso_U_12
I1 0.0198(10) 0.0305(12) 0.0348(14) -0.0117(10) 0.0098(9) -0.0008(8)
Hg1 0.0384(8) 0.0427(10) 0.0300(8) -0.0036(7) 0.0100(6) -0.0027(6)
Hg2 0.0355(11) 0.0578(16) 0.0317(12) 0.000 0.0091(9) 0.000
Cs1 0.0642(17) 0.0468(17) 0.066(2) 0.0230(15) 0.0390(15) 0.0189(13)
I2 0.0181(14) 0.0393(19) 0.0403(19) 0.000 0.0111(13) 0.000
I3 0.0396(17) 0.048(2) 0.0279(18) 0.000 0.0166(14) 0.000
I4 0.0356(11) 0.0185(10) 0.0403(13) 0.0031(10) 0.0279(9) 0.0009(8)
I5 0.0375(12) 0.0443(16) 0.0252(13) 0.0033(12) 0.0079(9) -0.0035(10)

loop_
_atom_type_symbol
_atom_type_description
_atom_type_scat_dispersion_real
_atom_type_scat_dispersion_imag
_atom_type_scat_source
I I -0.4742 1.8119 'International Tables Vol C Tables 4.2.6.8 and 6.1.1.4'
Cs Cs -0.3680 2.1192 'International Tables Vol C Tables 4.2.6.8 and 6.1.1.4'
Hg Hg -2.3894 9.2266 'International Tables Vol C Tables 4.2.6.8 and 6.1.1.4'

loop_
_geom_angle_atom_site_label_1
_geom_angle_atom_site_label_2
_geom_angle_atom_site_label_3
_geom_angle
_geom_angle_site_symmetry_1
_geom_angle_site_symmetry_3
Hg1 I1 Hg1 101.64(7) . 4
Hg1 I1 Cs1 82.43(7) . 1_554
Hg1 I1 Cs1 83.87(7) 4 1_554
Hg1 I1 Cs1 89.63(7) . .
Hg1 I1 Cs1 138.89(8) 4 .
Cs1 I1 Cs1 137.10(9) 1_554 .
I5 Hg1 I4 118.16(10) . .
I5 Hg1 I1 117.33(9) . .
I4 Hg1 I1 101.31(8) . .
I5 Hg1 I1 108.96(9) . 4_455
I4 Hg1 I1 106.53(8) . 4_455
I1 Hg1 I1 103.05(7) . 4_455
I3 Hg2 I2 129.92(13) . .
I3 Hg2 I4 106.96(8) . 2_565
I2 Hg2 I4 107.29(9) . 2_565
I3 Hg2 I4 106.96(8) . .
I2 Hg2 I4 107.29(9) . .
I4 Hg2 I4 91.81(10) 2_565 .
I5 Cs1 I2 133.46(10) 4_556 .
I5 Cs1 I5 68.12(6) 4_556 1_656
I2 Cs1 I5 83.60(8) . 1_656
I5 Cs1 I3 131.90(10) 4_556 1_556
I2 Cs1 I3 85.02(7) . 1_556
I5 Cs1 I3 158.13(11) 1_656 1_556
I5 Cs1 I4 97.73(9) 4_556 .
I2 Cs1 I4 69.61(7) . .
I5 Cs1 I4 126.27(10) 1_656 .
I3 Cs1 I4 65.90(7) 1_556 .
I5 Cs1 I5 67.22(7) 4_556 1_556
I2 Cs1 I5 129.20(9) . 1_556
I5 Cs1 I5 135.34(11) 1_656 1_556
I3 Cs1 I5 65.40(7) 1_556 1_556
I4 Cs1 I5 60.96(7) . 1_556
I5 Cs1 I1 68.62(6) 4_556 1_556
I2 Cs1 I1 152.40(11) . 1_556
I5 Cs1 I1 93.48(8) 1_656 1_556
I3 Cs1 I1 88.03(8) 1_556 1_556
I4 Cs1 I1 130.67(9) . 1_556
I5 Cs1 I1 70.31(6) 1_556 1_556
I5 Cs1 I1 69.54(7) 4_556 .
I2 Cs1 I1 64.62(7) . .
I5 Cs1 I1 62.15(6) 1_656 .
I3 Cs1 I1 128.04(10) 1_556 .
I4 Cs1 I1 64.35(6) . .
I5 Cs1 I1 101.52(9) 1_556 .
I1 Cs1 I1 137.10(9) 1_556 .
I5 Cs1 Cs1 179.28(6) 4_556 2_565
I2 Cs1 Cs1 46.96(6) . 2_565
I5 Cs1 Cs1 112.59(6) 1_656 2_565
I3 Cs1 Cs1 47.39(6) 1_556 2_565
I4 Cs1 Cs1 81.87(5) . 2_565
I5 Cs1 Cs1 112.06(6) 1_556 2_565
I1 Cs1 Cs1 111.19(5) 1_556 2_565
I1 Cs1 Cs1 110.77(5) . 2_565
Hg2 I2 Cs1 94.15(8) . .
Hg2 I2 Cs1 94.15(8) . 2_565
Cs1 I2 Cs1 86.08(12) . 2_565
Hg2 I3 Cs1 97.33(10) . 2_564
Hg2 I3 Cs1 97.33(10) . 1_554
Cs1 I3 Cs1 85.21(11) 2_564 1_554
Hg1 I4 Hg2 96.51(8) . .
Hg1 I4 Cs1 93.19(8) . .
Hg2 I4 Cs1 88.56(8) . .
Hg1 I5 Cs1 90.23(9) . 4_454
Hg1 I5 Cs1 94.97(9) . 1_454
Cs1 I5 Cs1 113.31(10) 4_454 1_454
Hg1 I5 Cs1 84.86(8) . 1_554
Cs1 I5 Cs1 111.35(9) 4_454 1_554
Cs1 I5 Cs1 135.35(11) 1_454 1_554

loop_
_geom_bond_atom_site_label_1
_geom_bond_atom_site_label_2
_geom_bond_distance
_geom_bond_site_symmetry_2
I1 Hg1 2.837(2) .
I1 Hg1 2.883(3) 4
I1 Cs1 4.082(4) 1_554
I1 Cs1 4.162(4) .
Hg1 I5 2.655(3) .
Hg1 I4 2.797(3) .
Hg1 I1 2.883(3) 4_455
Hg2 I3 2.656(4) .
Hg2 I2 2.682(3) .
Hg2 I4 2.961(3) 2_565
Hg2 I4 2.961(3) .
Cs1 I5 3.915(4) 4_556
Cs1 I2 3.948(4) .
Cs1 I5 3.977(4) 1_656
Cs1 I3 3.980(4) 1_556
Cs1 I4 4.018(4) .
Cs1 I5 4.068(4) 1_556
Cs1 I1 4.082(4) 1_556
Cs1 Cs1 5.389(6) 2_565
I2 Cs1 3.948(4) 2_565
I3 Cs1 3.980(4) 2_564
I3 Cs1 3.980(4) 1_554
I5 Cs1 3.915(4) 4_454
I5 Cs1 3.977(4) 1_454
I5 Cs1 4.067(4) 1_554

loop_
_geom_torsion_atom_site_label_1
_geom_torsion_atom_site_label_2
_geom_torsion_atom_site_label_3
_geom_torsion_atom_site_label_4
_geom_torsion
_geom_torsion_site_symmetry_1
_geom_torsion_site_symmetry_4
Hg1 I1 Hg1 I5 -60.73(11) 4 .
Cs1 I1 Hg1 I5 21.38(11) 1_554 .
Cs1 I1 Hg1 I5 159.11(9) . .
Hg1 I1 Hg1 I4 169.09(8) 4 .
Cs1 I1 Hg1 I4 -108.80(8) 1_554 .
Cs1 I1 Hg1 I4 28.93(9) . .
Hg1 I1 Hg1 I1 58.96(13) 4 4_455
Cs1 I1 Hg1 I1 141.07(8) 1_554 4_455
Cs1 I1 Hg1 I1 -81.21(7) . 4_455
Hg1 I1 Cs1 I5 88.30(8) . 4_556
Hg1 I1 Cs1 I5 -19.12(13) 4 4_556
Cs1 I1 Cs1 I5 166.75(11) 1_554 4_556
Hg1 I1 Cs1 I2 -99.95(8) . .
Hg1 I1 Cs1 I2 152.62(11) 4 .
Cs1 I1 Cs1 I2 -21.51(15) 1_554 .
Hg1 I1 Cs1 I5 163.67(9) . 1_656
Hg1 I1 Cs1 I5 56.24(12) 4 1_656
Cs1 I1 Cs1 I5 -117.89(13) 1_554 1_656
Hg1 I1 Cs1 I3 -39.51(13) . 1_556
Hg1 I1 Cs1 I3 -146.93(11) 4 1_556
Cs1 I1 Cs1 I3 38.9(2) 1_554 1_556
Hg1 I1 Cs1 I4 -21.48(7) . .
Hg1 I1 Cs1 I4 -128.91(11) 4 .
Cs1 I1 Cs1 I4 56.96(15) 1_554 .
Hg1 I1 Cs1 I5 28.16(9) . 1_556
Hg1 I1 Cs1 I5 -79.27(13) 4 1_556
Cs1 I1 Cs1 I5 106.60(13) 1_554 1_556
Hg1 I1 Cs1 I1 101.56(14) . 1_556
Hg1 I1 Cs1 I1 -5.9(2) 4 1_556
Cs1 I1 Cs1 I1 180.0 1_554 1_556
Hg1 I1 Cs1 Cs1 -91.00(6) . 2_565
Hg1 I1 Cs1 Cs1 161.57(9) 4 2_565
Cs1 I1 Cs1 Cs1 -12.56(15) 1_554 2_565
I3 Hg2 I2 Cs1 -136.82(6) . .
I4 Hg2 I2 Cs1 91.96(8) 2_565 .
I4 Hg2 I2 Cs1 -5.60(10) . .
I3 Hg2 I2 Cs1 136.82(6) . 2_565
I4 Hg2 I2 Cs1 5.60(10) 2_565 2_565
I4 Hg2 I2 Cs1 -91.96(8) . 2_565
I5 Cs1 I2 Hg2 85.31(14) 4_556 .
I5 Cs1 I2 Hg2 136.79(9) 1_656 .
I3 Cs1 I2 Hg2 -61.92(9) 1_556 .
I4 Cs1 I2 Hg2 4.20(7) . .
I5 Cs1 I2 Hg2 -9.53(15) 1_556 .
I1 Cs1 I2 Hg2 -137.95(18) 1_556 .
I1 Cs1 I2 Hg2 74.64(8) . .
Cs1 Cs1 I2 Hg2 -93.89(8) 2_565 .
I5 Cs1 I2 Cs1 179.20(8) 4_556 2_565
I5 Cs1 I2 Cs1 -129.32(7) 1_656 2_565
I3 Cs1 I2 Cs1 31.97(11) 1_556 2_565
I4 Cs1 I2 Cs1 98.09(7) . 2_565
I5 Cs1 I2 Cs1 84.36(14) 1_556 2_565
I1 Cs1 I2 Cs1 -44.1(2) 1_556 2_565
I1 Cs1 I2 Cs1 168.52(7) . 2_565
I2 Hg2 I3 Cs1 -43.04(6) . 2_564
I4 Hg2 I3 Cs1 88.29(10) 2_565 2_564
I4 Hg2 I3 Cs1 -174.38(8) . 2_564
I2 Hg2 I3 Cs1 43.04(6) . 1_554
I4 Hg2 I3 Cs1 174.38(8) 2_565 1_554
I4 Hg2 I3 Cs1 -88.29(10) . 1_554
I5 Hg1 I4 Hg2 -70.86(11) . .
I1 Hg1 I4 Hg2 58.80(10) . .
I1 Hg1 I4 Hg2 166.23(7) 4_455 .
I5 Hg1 I4 Cs1 -159.77(9) . .
I1 Hg1 I4 Cs1 -30.11(9) . .
I1 Hg1 I4 Cs1 77.31(8) 4_455 .
I3 Hg2 I4 Hg1 55.35(11) . .
I2 Hg2 I4 Hg1 -87.55(10) . .
I4 Hg2 I4 Hg1 163.70(5) 2_565 .
I3 Hg2 I4 Cs1 148.40(9) . .
I2 Hg2 I4 Cs1 5.49(10) . .
I4 Hg2 I4 Cs1 -103.25(8) 2_565 .
I5 Cs1 I4 Hg1 -40.99(9) 4_556 .
I2 Cs1 I4 Hg1 92.65(8) . .
I5 Cs1 I4 Hg1 27.49(13) 1_656 .
I3 Cs1 I4 Hg1 -173.64(8) 1_556 .
I5 Cs1 I4 Hg1 -99.50(8) 1_556 .
I1 Cs1 I4 Hg1 -109.37(12) 1_556 .
I1 Cs1 I4 Hg1 21.84(7) . .
Cs1 Cs1 I4 Hg1 139.61(6) 2_565 .
I5 Cs1 I4 Hg2 -137.43(8) 4_556 .
I2 Cs1 I4 Hg2 -3.80(6) . .
I5 Cs1 I4 Hg2 -68.95(12) 1_656 .
I3 Cs1 I4 Hg2 89.92(7) 1_556 .
I5 Cs1 I4 Hg2 164.06(8) 1_556 .
I1 Cs1 I4 Hg2 154.19(11) 1_556 .
I1 Cs1 I4 Hg2 -74.60(7) . .
Cs1 Cs1 I4 Hg2 43.17(5) 2_565 .
I4 Hg1 I5 Cs1 -148.13(9) . 4_454
I1 Hg1 I5 Cs1 90.06(10) . 4_454
I1 Hg1 I5 Cs1 -26.45(9) 4_455 4_454
I4 Hg1 I5 Cs1 -34.71(12) . 1_454
I1 Hg1 I5 Cs1 -156.52(9) . 1_454
I1 Hg1 I5 Cs1 86.97(9) 4_455 1_454
I4 Hg1 I5 Cs1 100.46(9) . 1_554
I1 Hg1 I5 Cs1 -21.36(11) . 1_554
I1 Hg1 I5 Cs1 -137.87(8) 4_455 1_554
